data_2218577
loop_
_publ_author_name
'Ono, Katsuhiko'
'Tsukamoto, Kenichi'
'Tomura, Masaaki'
'Saito, Katsuhiro'

_publ_section_title
;
 1,4-Bis[(2,6-dimethoxyphenyl)ethynyl]benzene
;
_journal_coeditor_code XU2425
_journal_issue 6
_journal_name_full 'Acta Crystallographica Section E'
_journal_page_first o1069
_journal_paper_doi 10.1107/S1600536808013664
_journal_volume 64
_journal_year 2008
_chemical_formula_iupac 'C26 H22 O4'
_chemical_formula_moiety 'C26 H22 O4'
_chemical_formula_sum 'C26 H22 O4'
_chemical_formula_weight 398.44
_chemical_melting_point_gt 528
_chemical_melting_point_lt 529
_chemical_name_systematic
;
1,4-Bis[(2,6-dimethoxyphenyl)ethynyl]benzene
;
_space_group_IT_number 14
_symmetry_cell_setting monoclinic
_symmetry_space_group_name_Hall '-P 2ybc'
_symmetry_space_group_name_H-M 'P 1 21/c 1'
_atom_sites_solution_hydrogens geom
_atom_sites_solution_primary direct
_atom_sites_solution_secondary difmap
_audit_creation_method SHELXL-97
_cell_angle_alpha 90.00
_cell_angle_beta 95.323(4)
_cell_angle_gamma 90.00
_cell_formula_units_Z 4
_cell_length_a 12.391(4)
_cell_length_b 10.313(3)
_cell_length_c 16.611(5)
_cell_measurement_reflns_used 5564
_cell_measurement_temperature 173.0(10)
_cell_measurement_theta_max 27.4835
_cell_measurement_theta_min 3.1582
_cell_volume 2113.5(11)
_computing_cell_refinement 'CrystalClear (Rigaku/MSC, 2001)'
_computing_data_collection 'CrystalClear (Rigaku/MSC, 2001)'
_computing_data_reduction 'CrystalClear (Rigaku/MSC, 2001)'
_computing_molecular_graphics 'PLATON (Spek, 2003) and Mercury (Macrae <i>et al.</i>,  2006)'
_computing_publication_material 'WinGX (Farrugia, 1999)'
_computing_structure_refinement 'SHELXL97 (Sheldrick, 2008)'
_computing_structure_solution 'SIR2004 (Burla <i>et al.</i>,  2005)'
_diffrn_ambient_temperature 173.0(10)
_diffrn_detector_area_resol_mean 14.6199
_diffrn_measured_fraction_theta_full 0.985
_diffrn_measured_fraction_theta_max 0.985
_diffrn_measurement_device_type 'Rigaku/MSC Mercury CCD'
_diffrn_measurement_method '\f and \w'
_diffrn_radiation_monochromator 'Graphite Monochromator'
_diffrn_radiation_source 'rotating-anode X-ray tube'
_diffrn_radiation_type MoK\a
_diffrn_radiation_wavelength 0.71073
_diffrn_reflns_av_R_equivalents 0.0276
_diffrn_reflns_av_sigmaI/netI 0.0273
_diffrn_reflns_limit_h_max 11
_diffrn_reflns_limit_h_min -16
_diffrn_reflns_limit_k_max 11
_diffrn_reflns_limit_k_min -13
_diffrn_reflns_limit_l_max 21
_diffrn_reflns_limit_l_min -21
_diffrn_reflns_number 16248
_diffrn_reflns_theta_full 27.48
_diffrn_reflns_theta_max 27.48
_diffrn_reflns_theta_min 3.16
_diffrn_standards_number 0
_exptl_absorpt_coefficient_mu 0.084
_exptl_absorpt_correction_type none
_exptl_crystal_colour Yellow
_exptl_crystal_density_diffrn 1.252
_exptl_crystal_density_method 'not measured'
_exptl_crystal_description Block
_exptl_crystal_F_000 840
_exptl_crystal_size_max 0.47
_exptl_crystal_size_mid 0.35
_exptl_crystal_size_min 0.10
_refine_diff_density_max 0.196
_refine_diff_density_min -0.160
_refine_ls_extinction_method none
_refine_ls_goodness_of_fit_ref 1.123
_refine_ls_hydrogen_treatment constr
_refine_ls_matrix_type full
_refine_ls_number_parameters 271
_refine_ls_number_reflns 4775
_refine_ls_number_restraints 0
_refine_ls_restrained_S_all 1.123
_refine_ls_R_factor_all 0.0654
_refine_ls_R_factor_gt 0.0546
_refine_ls_shift/su_max 0.000
_refine_ls_shift/su_mean 0.000
_refine_ls_structure_factor_coef Fsqd
_refine_ls_weighting_details 'calc w=1/[\s^2^(Fo^2^)+(0.044P)^2^+0.7208P] where P=(Fo^2^+2Fc^2^)/3'
_refine_ls_weighting_scheme calc
_refine_ls_wR_factor_gt 0.1154
_refine_ls_wR_factor_ref 0.1202
_reflns_number_gt 4206
_reflns_number_total 4775
_reflns_threshold_expression I>2\s(I)
_cod_data_source_file xu2425.cif
_cod_data_source_block I
_cod_depositor_comments
;
The following automatic conversions were performed:
'_symmetry_cell_setting' value 'Monoclinic' changed to 'monoclinic'
according to '/home/saulius/struct/CIF-dictionaries/cif_core.dic'
dictionary named 'cif_core.dic' version 2.4.1 from 2010-06-29.

Automatic conversion script
Id: cif_fix_enum 1527 2010-12-29 10:47:43Z saulius 

The following automatic conversions were performed:

'_symmetry_cell_setting' value 'Monoclinic' changed to 'monoclinic'
according to /home/saulius/struct/CIF-dictionaries/cif_core.dic
dictionary named 'cif_core.dic' version 2.4.1 from 2010-06-29.

Automatic conversion script
Id: cif_fix_values 1715 2011-07-08 13:25:40Z adriana 
;
_cod_original_sg_symbol_H-M 'P 21/c'
_cod_database_code 2218577
_cod_database_fobs_code 2218577

loop_
_symmetry_equiv_pos_as_xyz
'x, y, z'
'-x, y+1/2, -z+1/2'
'-x, -y, -z'
'x, -y-1/2, z-1/2'

loop_
_atom_site_type_symbol
_atom_site_label
_atom_site_fract_x
_atom_site_fract_y
_atom_site_fract_z
_atom_site_U_iso_or_equiv
_atom_site_adp_type
_atom_site_calc_flag
_atom_site_refinement_flags
_atom_site_occupancy
C C1 0.78035(10) -0.11242(15) 0.26308(8) 0.0283(3) Uani d . 1
C C2 0.78339(11) -0.21811(16) 0.31655(9) 0.0316(3) Uani d . 1
C C3 0.86038(12) -0.22279(19) 0.38320(10) 0.0417(4) Uani d . 1
H H3 0.8632 -0.2949 0.4189 0.050 Uiso calc R 1
C C4 0.93251(13) -0.1214(2) 0.39674(10) 0.0476(5) Uani d . 1
H H4 0.9849 -0.1250 0.4422 0.057 Uiso calc R 1
C C5 0.93074(12) -0.0146(2) 0.34601(10) 0.0437(4) Uani d . 1
H H5 0.9809 0.0542 0.3567 0.052 Uiso calc R 1
C C6 0.85420(11) -0.00986(16) 0.27909(9) 0.0332(3) Uani d . 1
C C7 0.70162(11) -0.10222(14) 0.19462(8) 0.0269(3) Uani d . 1
C C8 0.63967(11) -0.08077(13) 0.13629(8) 0.0270(3) Uani d . 1
C C9 0.56837(10) -0.04176(13) 0.06729(8) 0.0238(3) Uani d . 1
C C10 0.47959(11) -0.11676(14) 0.03736(8) 0.0274(3) Uani d . 1
H H10 0.4653 -0.1967 0.0628 0.033 Uiso calc R 1
C C11 0.58769(11) 0.07592(14) 0.02880(8) 0.0269(3) Uani d . 1
H H11 0.6476 0.1281 0.0484 0.032 Uiso calc R 1
C C12 0.70206(18) -0.4179(2) 0.35277(12) 0.0591(5) Uani d . 1
H H12A 0.6438 -0.4770 0.3325 0.089 Uiso calc R 1
H H12B 0.6878 -0.3857 0.4063 0.089 Uiso calc R 1
H H12C 0.7714 -0.4643 0.3568 0.089 Uiso calc R 1
C C13 0.90402(17) 0.2050(2) 0.24194(13) 0.0617(6) Uani d . 1
H H13A 0.8873 0.2678 0.1983 0.093 Uiso calc R 1
H H13B 0.9815 0.1843 0.2460 0.093 Uiso calc R 1
H H13C 0.8854 0.2423 0.2931 0.093 Uiso calc R 1
C C14 0.70955(10) 0.10378(14) 0.44408(9) 0.0280(3) Uani d . 1
C C15 0.70353(11) 0.00310(15) 0.50009(10) 0.0333(3) Uani d . 1
C C16 0.62828(13) -0.09645(16) 0.48519(11) 0.0414(4) Uani d . 1
H H16 0.6247 -0.1658 0.5225 0.050 Uiso calc R 1
C C17 0.55901(13) -0.09237(17) 0.41523(12) 0.0451(4) Uani d . 1
H H17 0.5071 -0.1597 0.4054 0.054 Uiso calc R 1
C C18 0.56229(12) 0.00605(17) 0.35890(10) 0.0401(4) Uani d . 1
H H18 0.5134 0.0065 0.3114 0.048 Uiso calc R 1
C C19 0.63847(11) 0.10420(14) 0.37318(9) 0.0302(3) Uani d . 1
C C20 0.78731(11) 0.20559(14) 0.45872(9) 0.0281(3) Uani d . 1
C C21 0.85122(11) 0.29250(14) 0.46985(9) 0.0287(3) Uani d . 1
C C22 0.92644(10) 0.39768(13) 0.48466(8) 0.0251(3) Uani d . 1
C C23 0.91450(11) 0.48457(15) 0.54763(9) 0.0311(3) Uani d . 1
H H23 0.8561 0.4744 0.5803 0.037 Uiso calc R 1
C C24 1.01269(11) 0.41447(15) 0.43720(9) 0.0320(3) Uani d . 1
H H24 1.0215 0.3561 0.3941 0.038 Uiso calc R 1
C C25 0.76768(17) -0.0831(2) 0.62854(14) 0.0679(7) Uani d . 1
H H25A 0.8233 -0.0663 0.6732 0.102 Uiso calc R 1
H H25B 0.7787 -0.1696 0.6063 0.102 Uiso calc R 1
H H25C 0.6958 -0.0787 0.6485 0.102 Uiso calc R 1
C C26 0.58057(15) 0.21684(19) 0.25079(11) 0.0494(5) Uani d . 1
H H26A 0.5990 0.2945 0.2209 0.074 Uiso calc R 1
H H26B 0.5055 0.2231 0.2644 0.074 Uiso calc R 1
H H26C 0.5886 0.1399 0.2173 0.074 Uiso calc R 1
O O1 0.70668(9) -0.31087(11) 0.29821(6) 0.0383(3) Uani d . 1
O O2 0.84253(9) 0.08962(12) 0.22507(7) 0.0428(3) Uani d . 1
O O3 0.77520(9) 0.01165(12) 0.56704(7) 0.0462(3) Uani d . 1
O O4 0.65148(8) 0.20675(11) 0.32338(6) 0.0374(3) Uani d . 1

loop_
_atom_site_aniso_label
_atom_site_aniso_U_11
_atom_site_aniso_U_22
_atom_site_aniso_U_33
_atom_site_aniso_U_12
_atom_site_aniso_U_13
_atom_site_aniso_U_23
C1 0.0245(6) 0.0386(8) 0.0220(7) 0.0056(6) 0.0025(5) -0.0012(6)
C2 0.0286(7) 0.0411(9) 0.0249(7) 0.0099(6) 0.0010(5) 0.0001(6)
C3 0.0373(8) 0.0587(11) 0.0279(8) 0.0169(8) -0.0038(6) 0.0035(7)
C4 0.0310(8) 0.0764(14) 0.0334(9) 0.0144(8) -0.0082(6) -0.0078(9)
C5 0.0270(7) 0.0650(12) 0.0391(9) -0.0019(7) 0.0031(6) -0.0161(9)
C6 0.0294(7) 0.0447(9) 0.0263(7) 0.0011(6) 0.0077(6) -0.0052(7)
C7 0.0307(7) 0.0261(7) 0.0240(7) 0.0023(5) 0.0028(5) 0.0014(5)
C8 0.0315(7) 0.0251(7) 0.0244(7) 0.0023(5) 0.0021(5) 0.0016(6)
C9 0.0260(6) 0.0248(7) 0.0206(6) 0.0037(5) 0.0023(5) -0.0001(5)
C10 0.0320(7) 0.0230(7) 0.0272(7) -0.0013(5) 0.0023(5) 0.0050(5)
C11 0.0267(6) 0.0255(7) 0.0278(7) -0.0030(5) -0.0006(5) 0.0005(6)
C12 0.0762(13) 0.0491(12) 0.0504(12) -0.0019(10) -0.0032(10) 0.0238(9)
C13 0.0676(12) 0.0600(13) 0.0596(13) -0.0301(10) 0.0166(10) -0.0093(10)
C14 0.0229(6) 0.0256(7) 0.0358(8) -0.0026(5) 0.0049(5) -0.0056(6)
C15 0.0274(6) 0.0305(8) 0.0426(9) -0.0034(6) 0.0054(6) -0.0011(7)
C16 0.0392(8) 0.0315(8) 0.0552(11) -0.0087(7) 0.0129(7) -0.0013(8)
C17 0.0361(8) 0.0408(10) 0.0597(11) -0.0162(7) 0.0118(8) -0.0179(9)
C18 0.0286(7) 0.0485(10) 0.0432(9) -0.0069(7) 0.0033(6) -0.0195(8)
C19 0.0254(6) 0.0314(8) 0.0343(8) 0.0004(5) 0.0056(6) -0.0098(6)
C20 0.0256(6) 0.0285(7) 0.0300(7) 0.0002(5) 0.0012(5) -0.0003(6)
C21 0.0274(6) 0.0284(7) 0.0295(7) -0.0016(5) -0.0018(5) 0.0024(6)
C22 0.0245(6) 0.0252(7) 0.0244(7) -0.0023(5) -0.0042(5) 0.0049(5)
C23 0.0289(7) 0.0376(8) 0.0271(7) -0.0072(6) 0.0044(5) -0.0015(6)
C24 0.0325(7) 0.0346(8) 0.0289(7) -0.0055(6) 0.0031(6) -0.0072(6)
C25 0.0531(11) 0.0773(16) 0.0714(14) -0.0161(10) -0.0051(10) 0.0420(13)
C26 0.0521(10) 0.0511(11) 0.0417(10) 0.0142(8) -0.0138(8) -0.0071(8)
O1 0.0445(6) 0.0364(6) 0.0326(6) 0.0021(5) -0.0033(5) 0.0101(5)
O2 0.0515(7) 0.0427(7) 0.0349(6) -0.0140(5) 0.0081(5) -0.0049(5)
O3 0.0429(6) 0.0470(7) 0.0468(7) -0.0138(5) -0.0057(5) 0.0164(6)
O4 0.0366(5) 0.0418(7) 0.0326(6) 0.0005(5) -0.0035(4) -0.0025(5)

loop_
_atom_type_symbol
_atom_type_description
_atom_type_scat_dispersion_real
_atom_type_scat_dispersion_imag
_atom_type_scat_source
C C 0.0033 0.0016 'International Tables Vol C Tables 4.2.6.8 and 6.1.1.4'
H H 0.0000 0.0000 'International Tables Vol C Tables 4.2.6.8 and 6.1.1.4'
O O 0.0106 0.0060 'International Tables Vol C Tables 4.2.6.8 and 6.1.1.4'

loop_
_geom_angle_atom_site_label_1
_geom_angle_atom_site_label_2
_geom_angle_atom_site_label_3
_geom_angle_site_symmetry_1
_geom_angle
C2 C1 C6 . 119.00(13)
C2 C1 C7 . 122.39(13)
C6 C1 C7 . 118.55(13)
O1 C2 C3 . 124.40(15)
O1 C2 C1 . 115.23(12)
C3 C2 C1 . 120.37(15)
C4 C3 C2 . 119.23(16)
C4 C3 H3 . 120.4
C2 C3 H3 . 120.4
C3 C4 C5 . 121.97(15)
C3 C4 H4 . 119.0
C5 C4 H4 . 119.0
C4 C5 C6 . 118.97(16)
C4 C5 H5 . 120.5
C6 C5 H5 . 120.5
O2 C6 C5 . 125.10(15)
O2 C6 C1 . 114.47(13)
C5 C6 C1 . 120.43(15)
C8 C7 C1 . 173.14(15)
C7 C8 C9 . 174.33(15)
C10 C9 C11 . 118.60(12)
C10 C9 C8 . 122.25(13)
C11 C9 C8 . 119.15(12)
C11 C10 C9 3_655 120.72(13)
C11 C10 H10 3_655 119.6
C9 C10 H10 . 119.6
C10 C11 C9 3_655 120.68(13)
C10 C11 H11 3_655 119.7
C9 C11 H11 . 119.7
O1 C12 H12A . 109.5
O1 C12 H12B . 109.5
H12A C12 H12B . 109.5
O1 C12 H12C . 109.5
H12A C12 H12C . 109.5
H12B C12 H12C . 109.5
O2 C13 H13A . 109.5
O2 C13 H13B . 109.5
H13A C13 H13B . 109.5
O2 C13 H13C . 109.5
H13A C13 H13C . 109.5
H13B C13 H13C . 109.5
C15 C14 C19 . 119.45(13)
C15 C14 C20 . 120.51(13)
C19 C14 C20 . 120.04(13)
O3 C15 C16 . 124.64(15)
O3 C15 C14 . 115.09(13)
C16 C15 C14 . 120.27(15)
C17 C16 C15 . 118.74(16)
C17 C16 H16 . 120.6
C15 C16 H16 . 120.6
C16 C17 C18 . 122.47(15)
C16 C17 H17 . 118.8
C18 C17 H17 . 118.8
C17 C18 C19 . 118.76(15)
C17 C18 H18 . 120.6
C19 C18 H18 . 120.6
O4 C19 C18 . 125.39(14)
O4 C19 C14 . 114.32(12)
C18 C19 C14 . 120.29(15)
C21 C20 C14 . 178.63(16)
C20 C21 C22 . 178.69(16)
C23 C22 C24 . 118.91(12)
C23 C22 C21 . 120.06(12)
C24 C22 C21 . 121.03(13)
C24 C23 C22 3_766 120.42(13)
C24 C23 H23 3_766 119.8
C22 C23 H23 . 119.8
C23 C24 C22 3_766 120.68(13)
C23 C24 H24 3_766 119.7
C22 C24 H24 . 119.7
O3 C25 H25A . 109.5
O3 C25 H25B . 109.5
H25A C25 H25B . 109.5
O3 C25 H25C . 109.5
H25A C25 H25C . 109.5
H25B C25 H25C . 109.5
O4 C26 H26A . 109.5
O4 C26 H26B . 109.5
H26A C26 H26B . 109.5
O4 C26 H26C . 109.5
H26A C26 H26C . 109.5
H26B C26 H26C . 109.5
C2 O1 C12 . 117.87(13)
C6 O2 C13 . 118.48(14)
C15 O3 C25 . 117.46(14)
C19 O4 C26 . 118.12(13)

loop_
_geom_bond_atom_site_label_1
_geom_bond_atom_site_label_2
_geom_bond_site_symmetry_2
_geom_bond_distance
C1 C2 . 1.404(2)
C1 C6 . 1.408(2)
C1 C7 . 1.4318(19)
C2 O1 . 1.3630(19)
C2 C3 . 1.394(2)
C3 C4 . 1.380(3)
C3 H3 . 0.9500
C4 C5 . 1.386(3)
C4 H4 . 0.9500
C5 C6 . 1.394(2)
C5 H5 . 0.9500
C6 O2 . 1.362(2)
C7 C8 . 1.1996(19)
C8 C9 . 1.4382(18)
C9 C10 . 1.3979(19)
C9 C11 . 1.4026(19)
C10 C11 3_655 1.3821(19)
C10 H10 . 0.9500
C11 C10 3_655 1.3821(19)
C11 H11 . 0.9500
C12 O1 . 1.433(2)
C12 H12A . 0.9800
C12 H12B . 0.9800
C12 H12C . 0.9800
C13 O2 . 1.427(2)
C13 H13A . 0.9800
C13 H13B . 0.9800
C13 H13C . 0.9800
C14 C15 . 1.401(2)
C14 C19 . 1.404(2)
C14 C20 . 1.4306(19)
C15 O3 . 1.3601(19)
C15 C16 . 1.394(2)
C16 C17 . 1.380(3)
C16 H16 . 0.9500
C17 C18 . 1.384(3)
C17 H17 . 0.9500
C18 C19 . 1.389(2)
C18 H18 . 0.9500
C19 O4 . 1.3614(19)
C20 C21 . 1.199(2)
C21 C22 . 1.4364(19)
C22 C23 . 1.396(2)
C22 C24 . 1.3964(19)
C23 C24 3_766 1.385(2)
C23 H23 . 0.9500
C24 C23 3_766 1.385(2)
C24 H24 . 0.9500
C25 O3 . 1.423(2)
C25 H25A . 0.9800
C25 H25B . 0.9800
C25 H25C . 0.9800
C26 O4 . 1.4284(19)
C26 H26A . 0.9800
C26 H26B . 0.9800
C26 H26C . 0.9800

loop_
_geom_torsion_atom_site_label_1
_geom_torsion_atom_site_label_2
_geom_torsion_atom_site_label_3
_geom_torsion_atom_site_label_4
_geom_torsion_site_symmetry_4
_geom_torsion
C6 C1 C2 O1 . 177.73(12)
C7 C1 C2 O1 . 0.57(19)
C6 C1 C2 C3 . -1.7(2)
C7 C1 C2 C3 . -178.89(13)
O1 C2 C3 C4 . -178.42(14)
C1 C2 C3 C4 . 1.0(2)
C2 C3 C4 C5 . 0.1(2)
C3 C4 C5 C6 . -0.4(2)
C4 C5 C6 O2 . 179.10(14)
C4 C5 C6 C1 . -0.4(2)
C2 C1 C6 O2 . -178.13(12)
C7 C1 C6 O2 . -0.85(18)
C2 C1 C6 C5 . 1.4(2)
C7 C1 C6 C5 . 178.71(13)
C2 C1 C7 C8 . 171.6(11)
C6 C1 C7 C8 . -5.6(12)
C1 C7 C8 C9 . -13(2)
C7 C8 C9 C10 . -158.3(14)
C7 C8 C9 C11 . 21.2(15)
C11 C9 C10 C11 3_655 0.1(2)
C8 C9 C10 C11 3_655 179.59(13)
C10 C9 C11 C10 3_655 -0.1(2)
C8 C9 C11 C10 3_655 -179.60(12)
C19 C14 C15 O3 . -179.60(13)
C20 C14 C15 O3 . 0.4(2)
C19 C14 C15 C16 . 0.6(2)
C20 C14 C15 C16 . -179.42(14)
O3 C15 C16 C17 . 179.04(15)
C14 C15 C16 C17 . -1.2(2)
C15 C16 C17 C18 . 0.8(2)
C16 C17 C18 C19 . 0.3(2)
C17 C18 C19 O4 . 179.83(14)
C17 C18 C19 C14 . -0.8(2)
C15 C14 C19 O4 . 179.83(12)
C20 C14 C19 O4 . -0.16(18)
C15 C14 C19 C18 . 0.4(2)
C20 C14 C19 C18 . -179.56(13)
C15 C14 C20 C21 . -160(7)
C19 C14 C20 C21 . 20(7)
C14 C20 C21 C22 . 91(11)
C20 C21 C22 C23 . 2(7)
C20 C21 C22 C24 . -18E1(10)
C24 C22 C23 C24 3_766 -0.2(2)
C21 C22 C23 C24 3_766 179.38(13)
C23 C22 C24 C23 3_766 0.2(2)
C21 C22 C24 C23 3_766 -179.37(14)
C3 C2 O1 C12 . 2.6(2)
C1 C2 O1 C12 . -176.88(14)
C5 C6 O2 C13 . -7.5(2)
C1 C6 O2 C13 . 171.99(14)
C16 C15 O3 C25 . -4.4(2)
C14 C15 O3 C25 . 175.75(16)
C18 C19 O4 C26 . 1.0(2)
C14 C19 O4 C26 . -178.37(13)
